data_1515500
loop_
_publ_author_name
'Khan, Hasan A.'
'Kou, Kevin G. M.'
'Dong, Vy M.'

_publ_section_title
;
 Nitrogen-directed ketone hydroacylation: Enantioselective synthesis of
 benzoxazecinones
;
_journal_issue 3
_journal_name_full 'Chemical Science'
_journal_page_first 407
_journal_paper_doi 10.1039/c0sc00469c
_journal_volume 2
_journal_year 2011
_chemical_absolute_configuration ad
_chemical_formula_moiety 'C17 H16 Br N O2'
_chemical_formula_sum 'C17 H16 Br N O2'
_chemical_formula_weight 346.22
_chemical_name_systematic
;
?
;
_space_group_IT_number 19
_symmetry_cell_setting orthorhombic
_symmetry_space_group_name_Hall 'P 2ac 2ab'
_symmetry_space_group_name_H-M 'P 21 21 21'
_atom_sites_solution_hydrogens geom
_atom_sites_solution_primary direct
_atom_sites_solution_secondary difmap
_audit_creation_method SHELXL-97
_cell_angle_alpha 90.00
_cell_angle_beta 90.00
_cell_angle_gamma 90.00
_cell_formula_units_Z 4
_cell_length_a 7.2980(4)
_cell_length_b 12.0690(4)
_cell_length_c 16.9434(5)
_cell_measurement_reflns_used 10808
_cell_measurement_temperature 150(1)
_cell_measurement_theta_max 27.5
_cell_measurement_theta_min 2.9
_cell_volume 1492.37(11)
_computing_cell_refinement 'Denzo-SMN (Otwinowski & Minor, 1997)'
_computing_data_collection 'Collect (Nonius B.V., 1997-2002)'
_computing_data_reduction Denzo-SMN
_computing_molecular_graphics 'PLATON (Spek, 2009)'
_computing_publication_material 'SHELXTL V6.1'
_computing_structure_refinement 'SHELXTL V6.1 (Sheldrick, 2008)'
_computing_structure_solution 'SIR-92 (Altomare et al., 1994)'
_diffrn_ambient_temperature 150(1)
_diffrn_detector_area_resol_mean 9
_diffrn_measured_fraction_theta_full 0.995
_diffrn_measured_fraction_theta_max 0.995
_diffrn_measurement_device_type 'Nonius KappaCCD'
_diffrn_measurement_method '\f scans and \w scans with \k offsets'
_diffrn_radiation_monochromator graphite
_diffrn_radiation_source 'fine-focus sealed tube'
_diffrn_radiation_type MoK\a
_diffrn_radiation_wavelength 0.71073
_diffrn_reflns_av_R_equivalents 0.0493
_diffrn_reflns_av_sigmaI/netI 0.0515
_diffrn_reflns_limit_h_max 6
_diffrn_reflns_limit_h_min -9
_diffrn_reflns_limit_k_max 15
_diffrn_reflns_limit_k_min -13
_diffrn_reflns_limit_l_max 21
_diffrn_reflns_limit_l_min -20
_diffrn_reflns_number 10808
_diffrn_reflns_theta_full 27.47
_diffrn_reflns_theta_max 27.47
_diffrn_reflns_theta_min 2.94
_exptl_absorpt_coefficient_mu 2.758
_exptl_absorpt_correction_T_max 0.720
_exptl_absorpt_correction_T_min 0.620
_exptl_absorpt_correction_type multi-scan
_exptl_absorpt_process_details
;
multi-scan from symmetry-related measurements
Sortav (Blessing 1995)
;
_exptl_crystal_colour colourless
_exptl_crystal_density_diffrn 1.541
_exptl_crystal_density_method 'not measured'
_exptl_crystal_description block
_exptl_crystal_F_000 704
_exptl_crystal_size_max 0.25
_exptl_crystal_size_mid 0.15
_exptl_crystal_size_min 0.12
_refine_diff_density_max 0.566
_refine_diff_density_min -0.501
_refine_diff_density_rms 0.075
_refine_ls_abs_structure_details 'Flack H D (1983), Acta Cryst. A39, 876-881'
_refine_ls_abs_structure_Flack -0.028(11)
_refine_ls_extinction_coef 0.0055(8)
_refine_ls_extinction_expression Fc^*^=kFc[1+0.001xFc^2^\l^3^/sin(2\q)]^-1/4^
_refine_ls_extinction_method SHELXL
_refine_ls_goodness_of_fit_ref 1.022
_refine_ls_hydrogen_treatment constr
_refine_ls_matrix_type full
_refine_ls_number_parameters 192
_refine_ls_number_reflns 3332
_refine_ls_number_restraints 0
_refine_ls_restrained_S_all 1.022
_refine_ls_R_factor_all 0.0544
_refine_ls_R_factor_gt 0.0363
_refine_ls_shift/su_max 0.001
_refine_ls_shift/su_mean 0.000
_refine_ls_structure_factor_coef Fsqd
_refine_ls_weighting_details 'calc w=1/[\s^2^(Fo^2^)+(0.0403P)^2^+0.2520P] where P=(Fo^2^+2Fc^2^)/3'
_refine_ls_weighting_scheme calc
_refine_ls_wR_factor_gt 0.0771
_refine_ls_wR_factor_ref 0.0842
_reflns_number_gt 2684
_reflns_number_total 3332
_reflns_threshold_expression I>2\s(I)
_cod_data_source_file c0sc00469c.txt
_cod_data_source_block k09242a
_cod_depositor_comments
;
The following automatic conversions were performed:

'_symmetry_cell_setting' value 'Orthorhombic' changed to
'orthorhombic' according to
/usr/data/users/saulius/automatic-downloads/retrospective/RSC/lib/dictionaries/cif_core.dic
dictionary named 'cif_core.dic' version 2.4.2 from 2011-04-26.

Automatic conversion script
Id: cif_fix_values 2281 2013-09-26 08:29:07Z andrius 
;
_cod_database_code 1515500

loop_
_symmetry_equiv_pos_as_xyz
'x, y, z'
'-x+1/2, -y, z+1/2'
'-x, y+1/2, -z+1/2'
'x+1/2, -y+1/2, -z'

loop_
_atom_site_label
_atom_site_type_symbol
_atom_site_fract_x
_atom_site_fract_y
_atom_site_fract_z
_atom_site_U_iso_or_equiv
_atom_site_adp_type
_atom_site_occupancy
_atom_site_symmetry_multiplicity
_atom_site_calc_flag
_atom_site_refinement_flags
Br1 Br -0.00261(6) -0.48085(2) 0.955305(18) 0.03504(13) Uani 1 1 d .
O1 O 0.4980(3) -0.04290(14) 0.82733(11) 0.0235(4) Uani 1 1 d .
O2 O 0.7716(3) 0.02321(19) 0.81080(18) 0.0419(7) Uani 1 1 d .
N1 N 0.2815(4) 0.1960(2) 0.78144(16) 0.0255(6) Uani 1 1 d .
C1 C 0.6142(4) 0.0436(3) 0.8291(2) 0.0263(7) Uani 1 1 d .
C2 C 0.5610(4) 0.1561(3) 0.85918(19) 0.0226(7) Uani 1 1 d .
C3 C 0.6877(5) 0.1953(3) 0.9144(2) 0.0317(8) Uani 1 1 d .
H3A H 0.7902 0.1504 0.9274 0.038 Uiso 1 1 calc R
C4 C 0.6688(5) 0.2974(3) 0.9510(2) 0.0377(9) Uani 1 1 d .
H4A H 0.7536 0.3211 0.9900 0.045 Uiso 1 1 calc R
C5 C 0.5229(6) 0.3639(3) 0.92902(19) 0.0348(8) Uani 1 1 d .
H5A H 0.5088 0.4348 0.9527 0.042 Uiso 1 1 calc R
C6 C 0.3987(5) 0.3292(2) 0.8738(2) 0.0280(8) Uani 1 1 d .
H6A H 0.3010 0.3773 0.8598 0.034 Uiso 1 1 calc R
C7 C 0.4105(4) 0.2245(2) 0.8368(2) 0.0235(7) Uani 1 1 d .
C8 C 0.3003(5) 0.1028(2) 0.72762(19) 0.0256(7) Uani 1 1 d .
H8A H 0.4319 0.0899 0.7168 0.031 Uiso 1 1 calc R
H8B H 0.2397 0.1210 0.6770 0.031 Uiso 1 1 calc R
C9 C 0.2160(4) -0.0030(2) 0.76115(19) 0.0238(7) Uani 1 1 d .
H9A H 0.0823 0.0073 0.7678 0.029 Uiso 1 1 calc R
H9B H 0.2359 -0.0649 0.7238 0.029 Uiso 1 1 calc R
C10 C 0.3018(4) -0.0311(2) 0.84024(19) 0.0217(7) Uani 1 1 d .
H10A H 0.2773 0.0294 0.8792 0.026 Uiso 1 1 calc R
C11 C 0.1108(5) 0.2598(3) 0.7752(3) 0.0363(9) Uani 1 1 d .
H11A H 0.0624 0.2743 0.8281 0.054 Uiso 1 1 calc R
H11B H 0.0207 0.2173 0.7447 0.054 Uiso 1 1 calc R
H11C H 0.1353 0.3302 0.7484 0.054 Uiso 1 1 calc R
C12 C 0.2334(4) -0.1404(2) 0.87158(18) 0.0210(7) Uani 1 1 d .
C13 C 0.0746(5) -0.1447(3) 0.91556(19) 0.0268(7) Uani 1 1 d .
H13A H 0.0130 -0.0776 0.9280 0.032 Uiso 1 1 calc R
C14 C 0.0020(5) -0.2451(2) 0.94228(17) 0.0267(6) Uani 1 1 d .
H14A H -0.1068 -0.2469 0.9730 0.032 Uiso 1 1 calc R
C15 C 0.0931(5) -0.3417(3) 0.92264(19) 0.0256(7) Uani 1 1 d .
C16 C 0.2523(4) -0.3399(3) 0.8790(2) 0.0282(8) Uani 1 1 d .
H16A H 0.3138 -0.4071 0.8669 0.034 Uiso 1 1 calc R
C17 C 0.3221(5) -0.2401(2) 0.8531(2) 0.0269(7) Uani 1 1 d .
H17A H 0.4311 -0.2390 0.8224 0.032 Uiso 1 1 calc R

loop_
_atom_site_aniso_label
_atom_site_aniso_U_11
_atom_site_aniso_U_22
_atom_site_aniso_U_33
_atom_site_aniso_U_23
_atom_site_aniso_U_13
_atom_site_aniso_U_12
Br1 0.0433(2) 0.02136(18) 0.0404(2) 0.00528(12) 0.0120(2) -0.00337(18)
O1 0.0131(9) 0.0176(9) 0.0399(11) 0.0028(8) 0.0035(13) 0.0017(11)
O2 0.0165(12) 0.0322(13) 0.077(2) -0.0023(14) 0.0091(13) 0.0023(10)
N1 0.0220(15) 0.0204(13) 0.0341(16) 0.0021(12) -0.0035(13) 0.0017(11)
C1 0.0183(17) 0.0261(18) 0.0347(19) 0.0048(14) -0.0003(14) 0.0003(13)
C2 0.0192(16) 0.0203(15) 0.0283(17) 0.0010(13) 0.0020(13) -0.0017(12)
C3 0.0297(19) 0.0286(19) 0.037(2) 0.0084(14) -0.0078(16) -0.0076(14)
C4 0.046(2) 0.035(2) 0.032(2) 0.0042(16) -0.0080(18) -0.0188(17)
C5 0.045(2) 0.0240(16) 0.0349(17) -0.0033(12) 0.0054(19) -0.0114(17)
C6 0.0314(19) 0.0158(15) 0.037(2) 0.0002(14) 0.0033(16) 0.0009(13)
C7 0.0245(17) 0.0182(16) 0.0276(17) 0.0022(13) 0.0022(14) -0.0041(13)
C8 0.0230(18) 0.0262(17) 0.0277(18) 0.0020(13) -0.0046(15) -0.0029(13)
C9 0.0215(16) 0.0198(16) 0.0301(17) 0.0017(13) -0.0010(14) -0.0014(12)
C10 0.0174(15) 0.0189(16) 0.0288(17) 0.0022(13) 0.0048(13) 0.0010(13)
C11 0.0256(19) 0.0256(17) 0.058(2) 0.0028(17) -0.0056(18) 0.0060(14)
C12 0.0207(17) 0.0192(15) 0.0231(17) -0.0029(12) 0.0001(14) -0.0030(12)
C13 0.0260(17) 0.0210(16) 0.0333(19) -0.0053(13) 0.0050(14) 0.0002(13)
C14 0.0243(14) 0.0237(14) 0.0320(16) -0.0004(11) 0.005(2) -0.0010(17)
C15 0.0300(18) 0.0215(16) 0.0253(17) -0.0003(13) -0.0001(14) -0.0026(13)
C16 0.031(2) 0.0145(15) 0.039(2) -0.0002(14) 0.0075(16) 0.0059(13)
C17 0.0262(18) 0.0209(16) 0.034(2) 0.0009(14) 0.0091(15) -0.0005(13)

loop_
_atom_type_symbol
_atom_type_description
_atom_type_scat_dispersion_real
_atom_type_scat_dispersion_imag
_atom_type_scat_source
C C 0.0033 0.0016 'International Tables Vol C Tables 4.2.6.8 and 6.1.1.4'
H H 0.0000 0.0000 'International Tables Vol C Tables 4.2.6.8 and 6.1.1.4'
N N 0.0061 0.0033 'International Tables Vol C Tables 4.2.6.8 and 6.1.1.4'
O O 0.0106 0.0060 'International Tables Vol C Tables 4.2.6.8 and 6.1.1.4'
Br Br -0.2901 2.4595 'International Tables Vol C Tables 4.2.6.8 and 6.1.1.4'

loop_
_geom_angle_atom_site_label_1
_geom_angle_atom_site_label_2
_geom_angle_atom_site_label_3
_geom_angle
C1 O1 C10 122.7(2)
C7 N1 C8 123.9(3)
C7 N1 C11 120.0(3)
C8 N1 C11 116.1(3)
O2 C1 O1 115.7(3)
O2 C1 C2 120.9(3)
O1 C1 C2 123.1(3)
C3 C2 C7 119.5(3)
C3 C2 C1 111.2(3)
C7 C2 C1 129.2(3)
C4 C3 C2 122.3(3)
C5 C4 C3 118.2(3)
C6 C5 C4 121.0(3)
C5 C6 C7 122.4(3)
N1 C7 C6 119.0(3)
N1 C7 C2 124.4(3)
C6 C7 C2 116.6(3)
N1 C8 C9 112.1(3)
C10 C9 C8 110.4(3)
O1 C10 C12 107.0(2)
O1 C10 C9 107.2(2)
C12 C10 C9 111.7(2)
C13 C12 C17 118.5(3)
C13 C12 C10 120.1(3)
C17 C12 C10 121.3(3)
C12 C13 C14 121.8(3)
C15 C14 C13 118.0(3)
C16 C15 C14 121.4(3)
C16 C15 Br1 118.7(2)
C14 C15 Br1 119.9(2)
C15 C16 C17 119.8(3)
C16 C17 C12 120.5(3)

loop_
_geom_bond_atom_site_label_1
_geom_bond_atom_site_label_2
_geom_bond_distance
Br1 C15 1.902(3)
O1 C1 1.345(4)
O1 C10 1.456(4)
O2 C1 1.215(4)
N1 C7 1.373(4)
N1 C8 1.455(4)
N1 C11 1.468(4)
C1 C2 1.502(4)
C2 C3 1.398(5)
C2 C7 1.425(4)
C3 C4 1.386(5)
C4 C5 1.384(5)
C5 C6 1.368(5)
C6 C7 1.414(4)
C8 C9 1.526(4)
C9 C10 1.517(4)
C10 C12 1.507(4)
C12 C13 1.378(4)
C12 C17 1.403(4)
C13 C14 1.398(4)
C14 C15 1.383(4)
C15 C16 1.377(5)
C16 C17 1.379(5)
